data_7218161
loop_
_publ_author_name
'Srirambhatla, Vijay K.'
'Kraft, Arno'
'Watt, Stephen'
'Powell, Anthony V.'

_publ_section_related_literature
; 
? 
;
_publ_section_title
;
 A robust two-dimensional hydrogen-bonded network for the predictable
 assembly of ternary co-crystals of furosemide
;
_journal_issue 43
_journal_name_full CrystEngComm
_journal_page_first 9979
_journal_paper_doi 10.1039/C4CE01692K
_journal_volume 16
_journal_year 2014
_chemical_formula_moiety 'C12 H11 Cl N2 O5 S, C10 H8 N2, 0.5(C6 H6 O2)'
_chemical_formula_sum 'C25 H22 Cl N4 O6 S'
_chemical_formula_weight 541.98
_space_group_IT_number 2
_symmetry_cell_setting triclinic
_symmetry_space_group_name_Hall '-P 1'
_symmetry_space_group_name_H-M 'P -1'
_atom_sites_solution_hydrogens difmap
_atom_sites_solution_primary direct
_audit_creation_date 12-06-08
_audit_creation_method CRYSTALS_ver_14.23
_cell_angle_alpha 83.633(3)
_cell_angle_beta 89.624(3)
_cell_angle_gamma 72.794(3)
_cell_formula_units_Z 2
_cell_length_a 6.9302(4)
_cell_length_b 9.9356(6)
_cell_length_c 18.6298(11)
_cell_measurement_reflns_used 0
_cell_measurement_temperature 100
_cell_measurement_theta_max 0
_cell_measurement_theta_min 0
_cell_volume 1217.34(13)
_computing_cell_refinement 'USER DEFINED CELL REFINEMENT'
_computing_data_collection 'USER DEFINED DATA COLLECTION'
_computing_data_reduction 'USER DEFINED DATA REDUCTION'
_computing_molecular_graphics 'CAMERON (Watkin et al., 1996)'
_computing_publication_material 'CRYSTALS (Betteridge et al., 2003)'
_computing_structure_refinement 'CRYSTALS (Betteridge et al., 2003)'
_computing_structure_solution 'SHELXS 86 (Sheldrick, 1986)'
_diffrn_ambient_temperature 100
_diffrn_measured_fraction_theta_full 0.993
_diffrn_measured_fraction_theta_max 0.981
_diffrn_measurement_device Serial
_diffrn_measurement_device_type Unknown
_diffrn_measurement_method \w/2\q
_diffrn_radiation_monochromator graphite
_diffrn_radiation_type 'Mo K\a'
_diffrn_radiation_wavelength 0.71073
_diffrn_reflns_av_R_equivalents 0.024
_diffrn_reflns_limit_h_max 9
_diffrn_reflns_limit_h_min -9
_diffrn_reflns_limit_k_max 12
_diffrn_reflns_limit_k_min -13
_diffrn_reflns_limit_l_max 25
_diffrn_reflns_limit_l_min -24
_diffrn_reflns_number 21940
_diffrn_reflns_theta_full 25.162
_diffrn_reflns_theta_max 28.922
_diffrn_reflns_theta_min 1.100
_diffrn_standards_number 0
_exptl_absorpt_coefficient_mu 0.293
_exptl_absorpt_correction_T_max 0.9854
_exptl_absorpt_correction_T_min 0.9768
_exptl_absorpt_correction_type multi-scan
_exptl_absorpt_process_details 'Bruker SADABS'
_exptl_crystal_colour colourless
_exptl_crystal_density_diffrn 1.479
_exptl_crystal_density_method 'not measured'
_exptl_crystal_description block
_exptl_crystal_F_000 562
_exptl_crystal_size_max 0.120
_exptl_crystal_size_mid 0.080
_exptl_crystal_size_min 0.050
_refine_diff_density_max 0.43
_refine_diff_density_min -0.42
_refine_ls_extinction_method None
_refine_ls_goodness_of_fit_ref 1.0981
_refine_ls_hydrogen_treatment constr
_refine_ls_matrix_type full
_refine_ls_number_parameters 334
_refine_ls_number_reflns 5405
_refine_ls_number_restraints 0
_refine_ls_R_factor_all 0.0543
_refine_ls_R_factor_gt 0.0436
_refine_ls_shift/su_max 0.0009833
_refine_ls_shift/su_mean 0.0000484
_refine_ls_structure_factor_coef F
_refine_ls_weighting_details
;
 Method, part 1, Chebychev polynomial, (Watkin, 1994, Prince, 1982) 
 [weight] = 1.0/[A~0~*T~0~(x)+A~1~*T~1~(x) ... +A~n-1~]*T~n-1~(x)] 
 where A~i~ are the Chebychev coefficients listed below and x= Fcalc/Fmax 
 Method = Robust Weighting (Prince, 1982) 
 W = [weight] * [1-(deltaF/6*sigmaF)^2^]^2^ 
 A~i~ are: 
 0.263 0.296 0.132 
;
_refine_ls_weighting_scheme calc
_refine_ls_wR_factor_all 0.0477
_refine_ls_wR_factor_gt 0.0366
_refine_ls_wR_factor_ref 0.0366
_reflns_limit_h_max 9
_reflns_limit_h_min -9
_reflns_limit_k_max 13
_reflns_limit_k_min -13
_reflns_limit_l_max 25
_reflns_limit_l_min 0
_reflns_number_gt 5405
_reflns_number_total 6308
_reflns_threshold_expression I>2.0\s(I)
_oxford_diffrn_Wilson_B_factor 0.00
_oxford_diffrn_Wilson_scale 0.00
_oxford_refine_ls_r_factor_ref 0.0436
_oxford_refine_ls_scale 0.11443(13)
_oxford_reflns_number_all 6292
_oxford_reflns_threshold_expression_ref I>2.0\s(I)
_oxford_structure_analysis_title 'x84313_0m in P-1'
_cod_data_source_file c4ce01692k2.cif
_cod_data_source_block FUS-BP-HYDQ(1)
_cod_depositor_comments
;
The following automatic conversions were performed:

'_symmetry_cell_setting' value 'Triclinic' changed to 'triclinic'
according to
/usr/data/users/saulius/crontab/automatic-downloads/rss-feeds/RSC/lib/dictionaries/cif_core.dic
dictionary named 'cif_core.dic' version 2.4.2 from
2011-04-26.

'_atom_sites_solution_primary' value 'Direct' changed to
'direct' according to
/usr/data/users/saulius/crontab/automatic-downloads/rss-feeds/RSC/lib/dictionaries/cif_core.dic
dictionary named 'cif_core.dic' version 2.4.2 from 2011-04-26.

Automatic conversion script
Id: cif_fix_values 2827 2014-09-09 07:05:25Z andrius 

 Adding full bibliography for 7218156--7218161.cif.
;
_cod_original_sg_symbol_H-M 'P -1 '
_cod_database_code 7218161

loop_
_symmetry_equiv_pos_as_xyz
x,y,z
-x,-y,-z

loop_
_atom_site_label
_atom_site_type_symbol
_atom_site_fract_x
_atom_site_fract_y
_atom_site_fract_z
_atom_site_U_iso_or_equiv
_atom_site_occupancy
_atom_site_adp_type
_atom_site_refinement_flags_posn
H1 H 0.8385 0.3565 0.9996 0.0500 1.0000 Uiso R
H2 H 0.6269 0.7510 0.8857 0.0500 1.0000 Uiso R
H3 H 0.8597 0.2966 0.8373 0.0148 1.0000 Uiso R
H5 H 0.6517 0.7478 0.7062 0.0149 1.0000 Uiso R
H6 H 0.7496 0.2837 0.5927 0.0500 1.0000 Uiso R
H7 H 0.6611 0.1987 0.6462 0.0500 1.0000 Uiso R
H8 H 0.6604 0.9260 0.7788 0.0194 1.0000 Uiso R
H9 H 0.4438 0.9119 0.7745 0.0194 1.0000 Uiso R
H10 H 0.1750 1.0844 0.8598 0.0261 1.0000 Uiso R
H11 H 0.2323 1.2343 0.9567 0.0271 1.0000 Uiso R
H12 H 0.5981 1.1811 0.9738 0.0274 1.0000 Uiso R
H13 H 0.2898 0.4554 0.5439 0.0240 1.0000 Uiso R
H14 H 0.2058 0.8660 0.5225 0.0230 1.0000 Uiso R
H15 H 0.1793 0.8730 0.6461 0.0203 1.0000 Uiso R
H16 H 0.2610 0.4489 0.6679 0.0199 1.0000 Uiso R
H19 H 0.3363 0.4488 0.7795 0.0173 1.0000 Uiso R
H20 H 0.0478 0.8716 0.7526 0.0185 1.0000 Uiso R
H21 H 0.0225 0.8641 0.8769 0.0200 1.0000 Uiso R
H22 H 0.3079 0.4555 0.9034 0.0191 1.0000 Uiso R
H23 H 1.2571 0.1133 0.4090 0.0181 1.0000 Uiso R
H24 H 1.2144 0.1821 0.5256 0.0184 1.0000 Uiso R
H25 H 1.3402 0.1268 0.6435 0.0500 1.0000 Uiso R
O6 O 1.45802(17) 0.07522(12) 0.63932(6) 0.0178 1.0000 Uani .
C23 C 1.3560(2) 0.06733(16) 0.44598(8) 0.0150 1.0000 Uani .
C24 C 1.3302(2) 0.10809(16) 0.51525(8) 0.0153 1.0000 Uani .
C25 C 1.4748(2) 0.03990(15) 0.56946(8) 0.0139 1.0000 Uani .
S1 S 0.90945(6) 0.24503(4) 0.692772(19) 0.0134 1.0000 Uani .
N1 N 0.7522(2) 0.23840(15) 0.63265(7) 0.0213 1.0000 Uani .
N2 N 0.6257(2) 0.76286(13) 0.84367(6) 0.0147 1.0000 Uani .
N3 N 0.2486(2) 0.66113(15) 0.52080(7) 0.0186 1.0000 Uani .
N4 N 0.1647(2) 0.65979(14) 0.90145(7) 0.0156 1.0000 Uani .
O1 O 0.83874(17) 0.35492(11) 0.95768(5) 0.0164 1.0000 Uani .
O2 O 0.6990(2) 0.58677(12) 0.96471(6) 0.0219 1.0000 Uani .
O3 O 1.08839(17) 0.25795(12) 0.65571(6) 0.0200 1.0000 Uani .
O4 O 0.92922(19) 0.12743(11) 0.74723(6) 0.0194 1.0000 Uani .
O5 O 0.63298(18) 1.04283(12) 0.89635(6) 0.0208 1.0000 Uani .
C1 C 0.8168(2) 0.40060(15) 0.73545(8) 0.0122 1.0000 Uani .
C2 C 0.7558(2) 0.53718(15) 0.69798(7) 0.0115 1.0000 Uani .
C3 C 0.8174(2) 0.38834(15) 0.81097(7) 0.0123 1.0000 Uani .
C4 C 0.7578(2) 0.50681(15) 0.84860(7) 0.0118 1.0000 Uani .
C5 C 0.6935(2) 0.65677(15) 0.73328(7) 0.0124 1.0000 Uani .
C6 C 0.6912(2) 0.64507(15) 0.80977(7) 0.0120 1.0000 Uani .
C7 C 0.7617(2) 0.48720(15) 0.92875(8) 0.0135 1.0000 Uani .
C8 C 0.5538(2) 0.90601(15) 0.80606(8) 0.0161 1.0000 Uani .
C9 C 0.4861(2) 1.01176(16) 0.85817(8) 0.0164 1.0000 Uani .
C10 C 0.3015(3) 1.08669(17) 0.87805(9) 0.0218 1.0000 Uani .
C11 C 0.3333(3) 1.17030(17) 0.93209(9) 0.0225 1.0000 Uani .
C12 C 0.5336(3) 1.14034(17) 0.94097(9) 0.0229 1.0000 Uani .
C13 C 0.2654(3) 0.54160(18) 0.56489(8) 0.0200 1.0000 Uani .
C14 C 0.2173(3) 0.78001(17) 0.55252(8) 0.0191 1.0000 Uani .
C15 C 0.2006(2) 0.78553(16) 0.62656(8) 0.0169 1.0000 Uani .
C16 C 0.2492(2) 0.53649(16) 0.63931(8) 0.0166 1.0000 Uani .
C17 C 0.2154(2) 0.66092(15) 0.67200(7) 0.0121 1.0000 Uani .
C18 C 0.1960(2) 0.66031(15) 0.75143(7) 0.0119 1.0000 Uani .
C19 C 0.2725(2) 0.53584(16) 0.79811(8) 0.0144 1.0000 Uani .
C20 C 0.1020(2) 0.78444(16) 0.78234(8) 0.0154 1.0000 Uani .
C21 C 0.0886(2) 0.77923(16) 0.85666(8) 0.0166 1.0000 Uani .
C22 C 0.2542(2) 0.54078(16) 0.87214(8) 0.0160 1.0000 Uani .
Cl1 Cl 0.75328(6) 0.56237(4) 0.604483(18) 0.0151 1.0000 Uani .

loop_
_atom_site_aniso_label
_atom_site_aniso_U_11
_atom_site_aniso_U_22
_atom_site_aniso_U_33
_atom_site_aniso_U_23
_atom_site_aniso_U_13
_atom_site_aniso_U_12
O6 0.0203(6) 0.0222(6) 0.0109(5) -0.0052(4) 0.0022(4) -0.0051(5)
C23 0.0169(7) 0.0153(7) 0.0128(6) 0.0005(5) -0.0005(5) -0.0054(6)
C24 0.0171(7) 0.0133(7) 0.0148(7) -0.0022(5) 0.0025(5) -0.0032(6)
C25 0.0186(7) 0.0134(6) 0.0110(6) -0.0017(5) 0.0026(5) -0.0067(6)
S1 0.02087(19) 0.01002(16) 0.00915(15) -0.00306(12) 0.00091(13) -0.00380(13)
N1 0.0362(8) 0.0232(7) 0.0102(6) -0.0004(5) -0.0040(5) -0.0180(6)
N2 0.0234(7) 0.0105(6) 0.0083(5) -0.0021(4) 0.0011(5) -0.0016(5)
N3 0.0231(7) 0.0250(7) 0.0098(6) -0.0019(5) -0.0005(5) -0.0101(6)
N4 0.0192(6) 0.0164(6) 0.0109(6) -0.0017(5) 0.0005(5) -0.0048(5)
O1 0.0260(6) 0.0129(5) 0.0078(5) -0.0013(4) -0.0001(4) -0.0016(4)
O2 0.0384(7) 0.0153(5) 0.0093(5) -0.0046(4) 0.0022(5) -0.0028(5)
O3 0.0217(6) 0.0166(5) 0.0215(6) -0.0074(4) 0.0069(4) -0.0036(4)
O4 0.0326(7) 0.0109(5) 0.0129(5) -0.0006(4) -0.0018(4) -0.0040(5)
O5 0.0211(6) 0.0188(5) 0.0236(6) -0.0093(4) 0.0006(5) -0.0048(5)
C1 0.0155(7) 0.0102(6) 0.0104(6) -0.0030(5) -0.0008(5) -0.0022(5)
C2 0.0145(7) 0.0139(6) 0.0054(6) -0.0007(5) -0.0001(5) -0.0035(5)
C3 0.0140(7) 0.0121(6) 0.0096(6) -0.0010(5) -0.0014(5) -0.0019(5)
C4 0.0143(7) 0.0117(6) 0.0087(6) -0.0021(5) -0.0003(5) -0.0026(5)
C5 0.0157(7) 0.0113(6) 0.0099(6) -0.0003(5) 0.0000(5) -0.0035(5)
C6 0.0125(7) 0.0119(6) 0.0105(6) -0.0019(5) -0.0007(5) -0.0017(5)
C7 0.0172(7) 0.0129(6) 0.0102(6) -0.0018(5) 0.0002(5) -0.0038(5)
C8 0.0226(8) 0.0109(6) 0.0124(6) -0.0013(5) -0.0007(6) -0.0012(6)
C9 0.0224(8) 0.0114(7) 0.0145(7) -0.0022(5) -0.0015(6) -0.0034(6)
C10 0.0227(8) 0.0139(7) 0.0270(8) -0.0062(6) -0.0027(7) -0.0014(6)
C11 0.0288(9) 0.0142(7) 0.0233(8) -0.0075(6) 0.0036(7) -0.0027(6)
C12 0.033(1) 0.0168(7) 0.0205(8) -0.0090(6) -0.0003(7) -0.0074(7)
C13 0.0287(9) 0.0200(7) 0.0127(7) -0.0037(6) 0.0011(6) -0.0089(7)
C14 0.0278(9) 0.0191(7) 0.0117(7) 0.0025(5) -0.0005(6) -0.0105(6)
C15 0.0241(8) 0.0147(7) 0.0124(7) 0.0000(5) -0.0010(6) -0.0072(6)
C16 0.0238(8) 0.0145(7) 0.0119(7) -0.0004(5) 0.0007(6) -0.0068(6)
C17 0.0123(7) 0.0159(7) 0.0082(6) -0.0010(5) -0.0009(5) -0.0048(5)
C18 0.0133(7) 0.0134(6) 0.0093(6) -0.0007(5) -0.0004(5) -0.0046(5)
C19 0.0165(7) 0.0132(6) 0.0121(6) -0.0013(5) 0.0015(5) -0.0024(5)
C20 0.0194(7) 0.0127(6) 0.0128(6) -0.0001(5) -0.0024(5) -0.0035(6)
C21 0.0217(8) 0.0144(7) 0.0123(6) -0.0018(5) 0.0007(6) -0.0032(6)
C22 0.0198(8) 0.0161(7) 0.0104(6) 0.0010(5) 0.0003(5) -0.0040(6)
Cl1 0.02432(19) 0.01385(16) 0.00639(14) -0.00069(11) -0.00024(12) -0.00460(14)

loop_
_atom_type_symbol
_atom_type_scat_dispersion_real
_atom_type_scat_dispersion_imag
_atom_type_scat_Cromer_Mann_a1
_atom_type_scat_Cromer_Mann_b1
_atom_type_scat_Cromer_Mann_a2
_atom_type_scat_Cromer_Mann_b2
_atom_type_scat_Cromer_Mann_a3
_atom_type_scat_Cromer_Mann_b3
_atom_type_scat_Cromer_Mann_a4
_atom_type_scat_Cromer_Mann_b4
_atom_type_scat_Cromer_Mann_c
_atom_type_scat_source
C 0.0033 0.0016 2.3100 20.8439 1.0200 10.2075 1.5886 0.5687 0.8650 51.6512 0.2156 'International Tables Vol C 4.2.6.8 and 6.1.1.4'
H 0.0000 0.0000 0.4930 10.5109 0.3229 26.1257 0.1402 3.1424 0.0408 57.7998 0.0030 'International Tables Vol C 4.2.6.8 and 6.1.1.4'
N 0.0061 0.0033 12.2126 0.0057 3.1322 9.8933 2.0125 28.9975 1.1663 0.5826 -11.5290 'International Tables Vol C 4.2.6.8 and 6.1.1.4'
O 0.0106 0.0060 3.0485 13.2771 2.2868 5.7011 1.5463 0.3239 0.8670 32.9089 0.2508 'International Tables Vol C 4.2.6.8 and 6.1.1.4'
S 0.1246 0.1234 6.9053 1.4679 5.2034 22.2151 1.4379 0.2536 1.5863 56.1720 0.8669 'International Tables Vol C 4.2.6.8 and 6.1.1.4'
Cl 0.1484 0.1585 11.4604 0.0104 7.1964 1.1662 6.2556 18.5194 1.6455 47.7784 -9.5574 'International Tables Vol C 4.2.6.8 and 6.1.1.4'

loop_
_geom_angle_atom_site_label_1
_geom_angle_site_symmetry_1
_geom_angle_atom_site_label_2
_geom_angle_atom_site_label_3
_geom_angle_site_symmetry_3
_geom_angle
_geom_angle_publ_flag
H25 . O6 C25 . 107.4 no
H23 . C23 C25 2_856 119.8 no
H23 . C23 C24 . 119.9 no
C25 2_856 C23 C24 . 120.29(14) yes
H24 . C24 C23 . 120.1 no
H24 . C24 C25 . 120.1 no
C23 . C24 C25 . 119.75(14) yes
C24 . C25 C23 2_856 119.96(13) yes
C24 . C25 O6 . 122.60(14) yes
C23 2_856 C25 O6 . 117.43(13) yes
N1 . S1 O3 . 106.89(7) yes
N1 . S1 O4 . 108.04(7) yes
O3 . S1 O4 . 118.56(7) yes
N1 . S1 C1 . 110.41(7) yes
O3 . S1 C1 . 105.96(7) yes
O4 . S1 C1 . 106.90(7) yes
H7 . N1 H6 . 123.2 no
H7 . N1 S1 . 117.0 no
H6 . N1 S1 . 119.0 no
H2 . N2 C6 . 116.1 no
H2 . N2 C8 . 120.1 no
C6 . N2 C8 . 123.75(12) yes
C13 . N3 C14 . 116.31(13) yes
C21 . N4 C22 . 117.82(13) yes
H1 . O1 C7 . 106.5 no
C9 . O5 C12 . 106.21(13) yes
S1 . C1 C2 . 123.49(11) yes
S1 . C1 C3 . 118.50(11) yes
C2 . C1 C3 . 117.85(13) yes
C1 . C2 C5 . 121.95(12) yes
C1 . C2 Cl1 . 120.97(11) yes
C5 . C2 Cl1 . 117.07(11) yes
H3 . C3 C1 . 119.1 no
H3 . C3 C4 . 119.1 no
C1 . C3 C4 . 121.86(13) yes
C3 . C4 C6 . 119.71(13) yes
C3 . C4 C7 . 119.43(13) yes
C6 . C4 C7 . 120.84(12) yes
H5 . C5 C2 . 119.8 no
H5 . C5 C6 . 119.7 no
C2 . C5 C6 . 120.49(13) yes
C4 . C6 C5 . 118.10(13) yes
C4 . C6 N2 . 121.97(12) yes
C5 . C6 N2 . 119.92(13) yes
C4 . C7 O1 . 114.50(12) yes
C4 . C7 O2 . 122.35(13) yes
O1 . C7 O2 . 123.16(13) yes
N2 . C8 H8 . 109.2 no
N2 . C8 H9 . 109.1 no
H8 . C8 H9 . 109.5 no
N2 . C8 C9 . 110.77(12) yes
H8 . C8 C9 . 109.1 no
H9 . C8 C9 . 109.1 no
C8 . C9 O5 . 117.26(14) yes
C8 . C9 C10 . 132.71(15) yes
O5 . C9 C10 . 110.02(13) yes
H10 . C10 C9 . 126.7 no
H10 . C10 C11 . 126.7 no
C9 . C10 C11 . 106.64(15) yes
C10 . C11 H11 . 126.8 no
C10 . C11 C12 . 106.33(15) yes
H11 . C11 C12 . 126.8 no
H12 . C12 O5 . 124.6 no
H12 . C12 C11 . 124.6 no
O5 . C12 C11 . 110.80(14) yes
H13 . C13 N3 . 118.1 no
H13 . C13 C16 . 118.1 no
N3 . C13 C16 . 123.86(15) yes
H14 . C14 N3 . 117.9 no
H14 . C14 C15 . 117.9 no
N3 . C14 C15 . 124.10(14) yes
H15 . C15 C14 . 120.4 no
H15 . C15 C17 . 120.4 no
C14 . C15 C17 . 119.22(14) yes
H16 . C16 C13 . 120.2 no
H16 . C16 C17 . 120.2 no
C13 . C16 C17 . 119.54(14) yes
C15 . C17 C16 . 116.97(13) yes
C15 . C17 C18 . 121.75(13) yes
C16 . C17 C18 . 121.29(13) yes
C17 . C18 C19 . 121.18(13) yes
C17 . C18 C20 . 121.35(13) yes
C19 . C18 C20 . 117.47(13) yes
H19 . C19 C18 . 120.4 no
H19 . C19 C22 . 120.4 no
C18 . C19 C22 . 119.20(14) yes
H20 . C20 C18 . 120.3 no
H20 . C20 C21 . 120.3 no
C18 . C20 C21 . 119.42(14) yes
H21 . C21 C20 . 118.5 no
H21 . C21 N4 . 118.5 no
C20 . C21 N4 . 122.96(14) yes
H22 . C22 C19 . 118.4 no
H22 . C22 N4 . 118.5 no
C19 . C22 N4 . 123.11(14) yes

loop_
_geom_bond_atom_site_label_1
_geom_bond_atom_site_label_2
_geom_bond_site_symmetry_2
_geom_bond_distance
_geom_bond_publ_flag
H1 O1 . 0.783 no
H2 N2 . 0.778 no
H3 C3 . 0.950 no
H5 C5 . 0.950 no
H6 N1 . 0.824 no
H7 N1 . 0.860 no
H8 C8 . 0.950 no
H9 C8 . 0.950 no
H10 C10 . 0.950 no
H11 C11 . 0.950 no
H12 C12 . 0.950 no
H13 C13 . 0.950 no
H14 C14 . 0.950 no
H15 C15 . 0.950 no
H16 C16 . 0.950 no
H19 C19 . 0.950 no
H20 C20 . 0.950 no
H21 C21 . 0.950 no
H22 C22 . 0.950 no
H23 C23 . 0.950 no
H24 C24 . 0.950 no
H25 O6 . 0.834 no
O6 C25 . 1.3806(17) yes
C23 C25 2_856 1.385(2) yes
C23 C24 . 1.390(2) yes
C24 C25 . 1.394(2) yes
S1 N1 . 1.5880(14) yes
S1 O3 . 1.4472(12) yes
S1 O4 . 1.4344(11) yes
S1 C1 . 1.7642(14) yes
N2 C6 . 1.3493(18) yes
N2 C8 . 1.4582(19) yes
N3 C13 . 1.342(2) yes
N3 C14 . 1.339(2) yes
N4 C21 . 1.3412(19) yes
N4 C22 . 1.336(2) yes
O1 C7 . 1.3169(18) yes
O2 C7 . 1.2269(18) yes
O5 C9 . 1.3717(19) yes
O5 C12 . 1.3713(19) yes
C1 C2 . 1.4006(19) yes
C1 C3 . 1.3986(19) yes
C2 C5 . 1.3773(19) yes
C2 Cl1 . 1.7315(14) yes
C3 C4 . 1.3926(19) yes
C4 C6 . 1.4255(19) yes
C4 C7 . 1.4836(19) yes
C5 C6 . 1.4171(19) yes
C8 C9 . 1.482(2) yes
C9 C10 . 1.349(2) yes
C10 C11 . 1.431(2) yes
C11 C12 . 1.338(3) yes
C13 C16 . 1.387(2) yes
C14 C15 . 1.389(2) yes
C15 C17 . 1.398(2) yes
C16 C17 . 1.396(2) yes
C17 C18 . 1.4845(19) yes
C18 C19 . 1.395(2) yes
C18 C20 . 1.398(2) yes
C19 C22 . 1.389(2) yes
C20 C21 . 1.383(2) yes

loop_
_geom_hbond_atom_site_label_D
_geom_hbond_atom_site_label_H
_geom_hbond_atom_site_label_A
_geom_hbond_site_symmetry_A
_geom_hbond_angle_DHA
_geom_hbond_distance_DH
_geom_hbond_distance_HA
_geom_hbond_distance_DA
_geom_hbond_publ_flag
O1 H1 N4 2_667 173.59 0.783 1.833 2.613(2) yes
N2 H2 O2 . 138.13 0.778 2.018 2.649(2) yes
N1 H6 N3 2_666 162.40 0.824 2.125 2.921(2) yes
N1 H7 O6 1_455 157.88 0.860 2.136 2.951(2) yes
C11 H11 O2 2_677 124.37 0.950 2.572 3.206(2) yes
C16 H16 O3 1_455 131.27 0.950 2.554 3.260(2) yes
C20 H20 O4 1_465 146.17 0.950 2.420 3.252(2) yes
C22 H22 O2 2_667 129.60 0.950 2.449 3.141(2) yes
O6 H25 O3 . 173.60 0.834 1.873 2.704(2) yes
